data_2211440
loop_
_publ_author_name
'Lu, Zhi-Ke'
'Li, Shen'
'Huang, Peng-Mian'

_publ_section_title
;
 1-Acetyl-5-(2,6-dichlorophenyl)-3-(2-naphthyl)-2-pyrazoline
;
_journal_coeditor_code HB2215
_journal_issue 12
_journal_name_full 'Acta Crystallographica Section E'
_journal_page_first o5830
_journal_page_last o5831
_journal_paper_doi 10.1107/S1600536806049993
_journal_volume 62
_journal_year 2006
_chemical_formula_iupac 'C21 H16 Cl2 N2 O'
_chemical_formula_moiety 'C21 H16 Cl2 N2 O'
_chemical_formula_sum 'C21 H16 Cl2 N2 O'
_chemical_formula_weight 383.26
_chemical_melting_point .513E-305
_chemical_name_systematic
;
1-Acetyl-5-(2,6-dichlorophenyl)-3-(2-naphthyl)-2-pyrazoline
;
_space_group_IT_number 14
_symmetry_cell_setting monoclinic
_symmetry_space_group_name_Hall '-P 2ybc'
_symmetry_space_group_name_H-M 'P 1 21/c 1'
_atom_sites_solution_hydrogens geom
_atom_sites_solution_primary direct
_atom_sites_solution_secondary difmap
_cell_angle_alpha 90.00
_cell_angle_beta 110.798(3)
_cell_angle_gamma 90.00
_cell_formula_units_Z 4
_cell_length_a 10.749(2)
_cell_length_b 12.763(3)
_cell_length_c 14.629(3)
_cell_measurement_reflns_used 2244
_cell_measurement_temperature 294(2)
_cell_measurement_theta_max 22.74
_cell_measurement_theta_min 2.18
_cell_volume 1876.2(7)
_computing_cell_refinement 'SAINT (Bruker, 1997)'
_computing_data_collection 'SMART (Bruker, 1997)'
_computing_data_reduction SAINT
_computing_molecular_graphics 'SHELXTL (Bruker, 1997)'
_computing_publication_material SHELXTL
_computing_structure_refinement 'SHELXL97 (Sheldrick, 1997)'
_computing_structure_solution 'SHELXS97 (Sheldrick, 1997)'
_diffrn_ambient_temperature 294(2)
_diffrn_measured_fraction_theta_full 0.990
_diffrn_measured_fraction_theta_max 0.990
_diffrn_measurement_device_type 'Bruker SMART CCD'
_diffrn_measurement_method \w
_diffrn_radiation_monochromator graphite
_diffrn_radiation_source 'fine-focus sealed tube'
_diffrn_radiation_type MoK\a
_diffrn_radiation_wavelength 0.71073
_diffrn_reflns_av_R_equivalents 0.0537
_diffrn_reflns_av_sigmaI/netI 0.0658
_diffrn_reflns_limit_h_max 13
_diffrn_reflns_limit_h_min -12
_diffrn_reflns_limit_k_max 15
_diffrn_reflns_limit_k_min -7
_diffrn_reflns_limit_l_max 18
_diffrn_reflns_limit_l_min -17
_diffrn_reflns_number 10324
_diffrn_reflns_theta_full 26.41
_diffrn_reflns_theta_max 26.41
_diffrn_reflns_theta_min 2.03
_exptl_absorpt_coefficient_mu 0.358
_exptl_absorpt_correction_T_max 0.932
_exptl_absorpt_correction_T_min 0.913
_exptl_absorpt_correction_type multi-scan
_exptl_absorpt_process_details '(SADABS; Bruker, 1997)'
_exptl_crystal_colour colorless
_exptl_crystal_density_diffrn 1.357
_exptl_crystal_density_method 'not measured'
_exptl_crystal_description block
_exptl_crystal_F_000 792
_exptl_crystal_size_max 0.26
_exptl_crystal_size_mid 0.24
_exptl_crystal_size_min 0.20
_refine_diff_density_max 0.208
_refine_diff_density_min -0.315
_refine_ls_extinction_coef 0.0404(18)
_refine_ls_extinction_expression Fc^*^=kFc[1+0.001xFc^2^\l^3^/sin(2\q)]^-1/4^
_refine_ls_extinction_method SHELXL97
_refine_ls_goodness_of_fit_ref 1.020
_refine_ls_hydrogen_treatment constr
_refine_ls_matrix_type full
_refine_ls_number_parameters 237
_refine_ls_number_reflns 3817
_refine_ls_number_restraints 0
_refine_ls_restrained_S_all 1.020
_refine_ls_R_factor_all 0.0987
_refine_ls_R_factor_gt 0.0446
_refine_ls_shift/su_max 0.002
_refine_ls_shift/su_mean 0.000
_refine_ls_structure_factor_coef Fsqd
_refine_ls_weighting_details 'calc w=1/[\s^2^(Fo^2^)+(0.0356P)^2^+0.4418P] where P=(Fo^2^+2Fc^2^)/3'
_refine_ls_weighting_scheme calc
_refine_ls_wR_factor_gt 0.0908
_refine_ls_wR_factor_ref 0.1093
_reflns_number_gt 2170
_reflns_number_total 3817
_reflns_threshold_expression I>2\s(I)
_cod_data_source_file hb2215.cif
_cod_data_source_block I
_cod_depositor_comments
;
The following automatic conversions were performed:
'_symmetry_cell_setting' value 'Monoclinic' changed to 'monoclinic'
according to '/home/saulius/struct/CIF-dictionaries/cif_core.dic'
dictionary named 'cif_core.dic' version 2.4.1 from 2010-06-29.

Automatic conversion script
Id: cif_fix_enum 1527 2010-12-29 10:47:43Z saulius 

The following automatic conversions were performed:

'_symmetry_cell_setting' value 'Monoclinic' changed to 'monoclinic'
according to /home/saulius/struct/CIF-dictionaries/cif_core.dic
dictionary named 'cif_core.dic' version 2.4.1 from 2010-06-29.

Automatic conversion script
Id: cif_fix_values 1715 2011-07-08 13:25:40Z adriana 
;
_cod_original_cell_volume 1876.1(7)
_cod_original_sg_symbol_H-M 'P 21/c'
_cod_database_code 2211440
_cod_database_fobs_code 2211440

loop_
_symmetry_equiv_pos_as_xyz
'x, y, z'
'-x, y+1/2, -z+1/2'
'-x, -y, -z'
'x, -y-1/2, z-1/2'

loop_
_atom_site_type_symbol
_atom_site_label
_atom_site_fract_x
_atom_site_fract_y
_atom_site_fract_z
_atom_site_U_iso_or_equiv
_atom_site_adp_type
_atom_site_calc_flag
_atom_site_refinement_flags
_atom_site_occupancy
Cl Cl1 0.52114(7) 0.34014(6) 0.10576(6) 0.0818(3) Uani d . 1
Cl Cl2 0.16570(8) 0.01938(6) -0.01546(6) 0.0881(3) Uani d . 1
O O1 0.3096(2) 0.20676(15) -0.17390(13) 0.0738(6) Uani d . 1
N N1 0.27312(19) 0.32739(14) -0.07557(13) 0.0431(5) Uani d . 1
N N2 0.25428(19) 0.43131(14) -0.05486(13) 0.0438(5) Uani d . 1
C C1 0.4785(2) 0.2073(2) 0.09388(17) 0.0497(6) Uani d . 1
C C2 0.5792(3) 0.1376(2) 0.1414(2) 0.0675(8) Uani d . 1
H H2 0.6652 0.1617 0.1742 0.081 Uiso calc R 1
C C3 0.5513(3) 0.0325(3) 0.1397(2) 0.0691(8) Uani d . 1
H H3 0.6185 -0.0148 0.1718 0.083 Uiso calc R 1
C C4 0.4250(3) -0.0028(2) 0.09106(18) 0.0597(7) Uani d . 1
H H4 0.4056 -0.0738 0.0903 0.072 Uiso calc R 1
C C5 0.3258(2) 0.06875(19) 0.04263(16) 0.0467(6) Uani d . 1
C C6 0.3488(2) 0.17589(17) 0.04094(15) 0.0373(5) Uani d . 1
C C7 0.2375(2) 0.25151(16) -0.01218(15) 0.0376(5) Uani d . 1
H H7 0.1601 0.2110 -0.0526 0.045 Uiso calc R 1
C C8 0.1940(2) 0.32525(17) 0.05376(16) 0.0403(6) Uani d . 1
H H8A 0.1020 0.3130 0.0466 0.048 Uiso calc R 1
H H8B 0.2498 0.3165 0.1219 0.048 Uiso calc R 1
C C9 0.2116(2) 0.43244(17) 0.01712(16) 0.0354(5) Uani d . 1
C C10 0.1859(2) 0.53160(18) 0.05790(15) 0.0380(5) Uani d . 1
C C11 0.1310(2) 0.53197(19) 0.12966(16) 0.0420(6) Uani d . 1
H H11 0.1092 0.4686 0.1515 0.050 Uiso calc R 1
C C12 0.1069(2) 0.6266(2) 0.17121(16) 0.0444(6) Uani d . 1
C C13 0.0534(3) 0.6283(2) 0.24612(19) 0.0621(8) Uani d . 1
H H13 0.0284 0.5658 0.2674 0.075 Uiso calc R 1
C C14 0.0379(3) 0.7211(3) 0.2880(2) 0.0793(10) Uani d . 1
H H14 0.0018 0.7211 0.3371 0.095 Uiso calc R 1
C C15 0.0757(3) 0.8155(3) 0.2575(2) 0.0803(10) Uani d . 1
H H15 0.0670 0.8778 0.2878 0.096 Uiso calc R 1
C C16 0.1249(3) 0.8173(2) 0.1842(2) 0.0687(8) Uani d . 1
H H16 0.1473 0.8809 0.1632 0.082 Uiso calc R 1
C C17 0.1425(2) 0.7228(2) 0.13920(17) 0.0496(7) Uani d . 1
C C18 0.1969(3) 0.7205(2) 0.06421(19) 0.0582(7) Uani d . 1
H H18 0.2185 0.7832 0.0411 0.070 Uiso calc R 1
C C19 0.2184(3) 0.62883(19) 0.02524(18) 0.0514(6) Uani d . 1
H H19 0.2549 0.6298 -0.0236 0.062 Uiso calc R 1
C C20 0.3078(3) 0.2993(2) -0.15304(18) 0.0575(7) Uani d . 1
C C21 0.3435(4) 0.3868(2) -0.2076(2) 0.0972(12) Uani d . 1
H H21A 0.3657 0.3585 -0.2607 0.146 Uiso calc R 1
H H21B 0.4185 0.4245 -0.1641 0.146 Uiso calc R 1
H H21C 0.2692 0.4336 -0.2330 0.146 Uiso calc R 1

loop_
_atom_site_aniso_label
_atom_site_aniso_U_11
_atom_site_aniso_U_22
_atom_site_aniso_U_33
_atom_site_aniso_U_12
_atom_site_aniso_U_13
_atom_site_aniso_U_23
Cl1 0.0523(4) 0.0641(5) 0.1115(7) -0.0182(4) 0.0075(4) -0.0063(5)
Cl2 0.0799(5) 0.0452(4) 0.1053(7) -0.0202(4) -0.0087(4) 0.0087(4)
O1 0.1233(17) 0.0497(12) 0.0629(12) 0.0110(11) 0.0509(12) -0.0061(10)
N1 0.0624(13) 0.0345(12) 0.0391(11) 0.0015(10) 0.0263(10) -0.0006(9)
N2 0.0591(12) 0.0341(11) 0.0423(12) -0.0002(10) 0.0229(10) -0.0003(9)
C1 0.0425(14) 0.0523(16) 0.0517(15) 0.0001(12) 0.0138(12) -0.0051(13)
C2 0.0462(16) 0.079(2) 0.0668(19) 0.0139(15) 0.0069(14) -0.0065(17)
C3 0.067(2) 0.076(2) 0.0536(18) 0.0336(17) 0.0094(15) 0.0015(17)
C4 0.085(2) 0.0402(16) 0.0475(16) 0.0165(14) 0.0158(15) 0.0030(13)
C5 0.0565(15) 0.0408(15) 0.0374(14) 0.0001(12) 0.0100(12) -0.0031(12)
C6 0.0409(13) 0.0406(14) 0.0312(12) 0.0016(11) 0.0140(10) -0.0012(11)
C7 0.0402(13) 0.0338(13) 0.0375(13) -0.0038(10) 0.0122(11) 0.0002(11)
C8 0.0425(13) 0.0398(14) 0.0422(13) -0.0006(11) 0.0195(11) 0.0009(11)
C9 0.0349(12) 0.0361(13) 0.0355(13) -0.0017(10) 0.0130(10) 0.0009(11)
C10 0.0371(12) 0.0388(14) 0.0356(13) -0.0016(10) 0.0096(10) -0.0030(11)
C11 0.0426(13) 0.0427(14) 0.0412(13) -0.0046(11) 0.0154(11) -0.0052(12)
C12 0.0359(13) 0.0549(16) 0.0372(13) 0.0055(12) 0.0064(11) -0.0094(13)
C13 0.0599(17) 0.076(2) 0.0546(16) -0.0002(15) 0.0259(14) -0.0154(16)
C14 0.075(2) 0.105(3) 0.0604(19) 0.018(2) 0.0280(16) -0.025(2)
C15 0.089(2) 0.073(2) 0.066(2) 0.0306(19) 0.0119(18) -0.0209(19)
C16 0.082(2) 0.0515(18) 0.0590(18) 0.0203(15) 0.0089(16) -0.0078(15)
C17 0.0480(15) 0.0458(16) 0.0431(15) 0.0124(12) 0.0013(12) -0.0054(13)
C18 0.0751(19) 0.0384(16) 0.0587(17) 0.0011(13) 0.0210(15) 0.0036(14)
C19 0.0667(17) 0.0441(15) 0.0482(15) 0.0002(13) 0.0264(13) 0.0029(13)
C20 0.084(2) 0.0516(18) 0.0462(16) 0.0088(15) 0.0338(15) -0.0008(14)
C21 0.179(4) 0.068(2) 0.084(2) -0.002(2) 0.095(3) 0.0051(19)

loop_
_atom_type_symbol
_atom_type_description
_atom_type_scat_dispersion_real
_atom_type_scat_dispersion_imag
_atom_type_scat_source
C C 0.0033 0.0016 'International Tables Vol C Tables 4.2.6.8 and 6.1.1.4'
H H 0.0000 0.0000 'International Tables Vol C Tables 4.2.6.8 and 6.1.1.4'
N N 0.0061 0.0033 'International Tables Vol C Tables 4.2.6.8 and 6.1.1.4'
O O 0.0106 0.0060 'International Tables Vol C Tables 4.2.6.8 and 6.1.1.4'
Cl Cl 0.1484 0.1585 'International Tables Vol C Tables 4.2.6.8 and 6.1.1.4'

loop_
_geom_angle_atom_site_label_1
_geom_angle_atom_site_label_2
_geom_angle_atom_site_label_3
_geom_angle
C20 N1 N2 122.5(2)
C20 N1 C7 123.83(19)
N2 N1 C7 113.38(16)
C9 N2 N1 108.05(18)
C2 C1 C6 123.0(2)
C2 C1 Cl1 116.3(2)
C6 C1 Cl1 120.63(19)
C3 C2 C1 119.5(3)
C3 C2 H2 120.2
C1 C2 H2 120.2
C4 C3 C2 120.1(3)
C4 C3 H3 119.9
C2 C3 H3 119.9
C3 C4 C5 119.3(3)
C3 C4 H4 120.3
C5 C4 H4 120.3
C6 C5 C4 123.0(2)
C6 C5 Cl2 119.85(18)
C4 C5 Cl2 117.2(2)
C5 C6 C1 115.0(2)
C5 C6 C7 121.4(2)
C1 C6 C7 123.6(2)
N1 C7 C6 113.82(17)
N1 C7 C8 101.33(16)
C6 C7 C8 115.38(17)
N1 C7 H7 108.6
C6 C7 H7 108.6
C8 C7 H7 108.6
C9 C8 C7 103.22(16)
C9 C8 H8A 111.1
C7 C8 H8A 111.1
C9 C8 H8B 111.1
C7 C8 H8B 111.1
H8A C8 H8B 109.1
N2 C9 C10 121.0(2)
N2 C9 C8 114.00(19)
C10 C9 C8 125.02(19)
C11 C10 C19 118.6(2)
C11 C10 C9 120.5(2)
C19 C10 C9 120.9(2)
C10 C11 C12 121.6(2)
C10 C11 H11 119.2
C12 C11 H11 119.2
C13 C12 C17 118.6(2)
C13 C12 C11 122.3(2)
C17 C12 C11 119.0(2)
C14 C13 C12 120.6(3)
C14 C13 H13 119.7
C12 C13 H13 119.7
C13 C14 C15 120.6(3)
C13 C14 H14 119.7
C15 C14 H14 119.7
C16 C15 C14 120.5(3)
C16 C15 H15 119.7
C14 C15 H15 119.7
C15 C16 C17 120.5(3)
C15 C16 H16 119.8
C17 C16 H16 119.8
C12 C17 C18 118.3(2)
C12 C17 C16 119.2(2)
C18 C17 C16 122.5(3)
C19 C18 C17 121.5(2)
C19 C18 H18 119.3
C17 C18 H18 119.3
C18 C19 C10 121.0(2)
C18 C19 H19 119.5
C10 C19 H19 119.5
O1 C20 N1 119.7(2)
O1 C20 C21 123.9(2)
N1 C20 C21 116.4(2)
C20 C21 H21A 109.5
C20 C21 H21B 109.5
H21A C21 H21B 109.5
C20 C21 H21C 109.5
H21A C21 H21C 109.5
H21B C21 H21C 109.5

loop_
_geom_bond_atom_site_label_1
_geom_bond_atom_site_label_2
_geom_bond_distance
Cl1 C1 1.749(3)
Cl2 C5 1.744(2)
O1 C20 1.221(3)
N1 C20 1.361(3)
N1 N2 1.391(2)
N1 C7 1.482(3)
N2 C9 1.289(3)
C1 C2 1.383(3)
C1 C6 1.392(3)
C2 C3 1.372(4)
C2 H2 0.9300
C3 C4 1.366(4)
C3 H3 0.9300
C4 C5 1.392(3)
C4 H4 0.9300
C5 C6 1.391(3)
C6 C7 1.519(3)
C7 C8 1.535(3)
C7 H7 0.9800
C8 C9 1.505(3)
C8 H8A 0.9700
C8 H8B 0.9700
C9 C10 1.467(3)
C10 C11 1.375(3)
C10 C19 1.417(3)
C11 C12 1.417(3)
C11 H11 0.9300
C12 C13 1.407(3)
C12 C17 1.413(3)
C13 C14 1.371(4)
C13 H13 0.9300
C14 C15 1.395(4)
C14 H14 0.9300
C15 C16 1.354(4)
C15 H15 0.9300
C16 C17 1.419(3)
C16 H16 0.9300
C17 C18 1.415(3)
C18 C19 1.356(3)
C18 H18 0.9300
C19 H19 0.9300
C20 C21 1.501(4)
C21 H21A 0.9600
C21 H21B 0.9600
C21 H21C 0.9600

loop_
_geom_hbond_atom_site_label_D
_geom_hbond_atom_site_label_H
_geom_hbond_atom_site_label_A
_geom_hbond_site_symmetry_A
_geom_hbond_distance_DH
_geom_hbond_distance_HA
_geom_hbond_distance_DA
_geom_hbond_angle_DHA
C3 H3 O1 3_655 0.93 2.57 3.359(4) 143

loop_
_geom_torsion_atom_site_label_1
_geom_torsion_atom_site_label_2
_geom_torsion_atom_site_label_3
_geom_torsion_atom_site_label_4
_geom_torsion
C20 N1 N2 C9 174.7(2)
C7 N1 N2 C9 1.0(2)
C6 C1 C2 C3 -2.1(4)
Cl1 C1 C2 C3 176.5(2)
C1 C2 C3 C4 0.3(4)
C2 C3 C4 C5 0.6(4)
C3 C4 C5 C6 0.2(4)
C3 C4 C5 Cl2 -178.4(2)
C4 C5 C6 C1 -1.8(3)
Cl2 C5 C6 C1 176.76(16)
C4 C5 C6 C7 -179.6(2)
Cl2 C5 C6 C7 -1.0(3)
C2 C1 C6 C5 2.7(3)
Cl1 C1 C6 C5 -175.76(18)
C2 C1 C6 C7 -179.6(2)
Cl1 C1 C6 C7 2.0(3)
C20 N1 C7 C6 61.3(3)
N2 N1 C7 C6 -125.14(19)
C20 N1 C7 C8 -174.2(2)
N2 N1 C7 C8 -0.6(2)
C5 C6 C7 N1 -132.8(2)
C1 C6 C7 N1 49.6(3)
C5 C6 C7 C8 110.7(2)
C1 C6 C7 C8 -66.9(3)
N1 C7 C8 C9 0.1(2)
C6 C7 C8 C9 123.53(19)
N1 N2 C9 C10 178.23(18)
N1 N2 C9 C8 -0.9(3)
C7 C8 C9 N2 0.5(2)
C7 C8 C9 C10 -178.61(19)
N2 C9 C10 C11 175.1(2)
C8 C9 C10 C11 -5.8(3)
N2 C9 C10 C19 -5.7(3)
C8 C9 C10 C19 173.4(2)
C19 C10 C11 C12 -0.1(3)
C9 C10 C11 C12 179.13(19)
C10 C11 C12 C13 -178.6(2)
C10 C11 C12 C17 -1.2(3)
C17 C12 C13 C14 -0.9(4)
C11 C12 C13 C14 176.6(2)
C12 C13 C14 C15 -0.4(4)
C13 C14 C15 C16 1.8(5)
C14 C15 C16 C17 -1.9(4)
C13 C12 C17 C18 179.6(2)
C11 C12 C17 C18 2.1(3)
C13 C12 C17 C16 0.8(3)
C11 C12 C17 C16 -176.7(2)
C15 C16 C17 C12 0.6(4)
C15 C16 C17 C18 -178.2(2)
C12 C17 C18 C19 -1.8(4)
C16 C17 C18 C19 177.0(2)
C17 C18 C19 C10 0.5(4)
C11 C10 C19 C18 0.5(3)
C9 C10 C19 C18 -178.7(2)
N2 N1 C20 O1 -172.4(2)
C7 N1 C20 O1 0.6(4)
N2 N1 C20 C21 8.2(4)
C7 N1 C20 C21 -178.8(2)
